data_7025946
loop_
_publ_author_name
'Fawcett, John'
'Harding, Duncan A. J.'
'Hope, Eric G.'

_publ_section_title
;
 Synthesis and characterisation of some iridium-carbonyl-fluoride
 complexes. Crystal structures of [IrF(CO){P(C6H4-2-CH3)3}2] and
 [IrF2(COD)py2][BF4].
;
_journal_issue 25
_journal_name_full 'Dalton transactions (Cambridge, England : 2003)'
_journal_page_first 5827
_journal_page_last 5832
_journal_paper_doi 10.1039/c0dt00066c
_journal_volume 39
_journal_year 2010
_chemical_formula_moiety 'C43 H42 F Ir O P2'
_chemical_formula_sum 'C43 H42 F Ir O P2'
_chemical_formula_weight 847.91
_chemical_name_systematic
;
?
;
_space_group_IT_number 14
_symmetry_cell_setting monoclinic
_symmetry_Int_Tables_number 14
_symmetry_space_group_name_Hall '-P 2yn'
_symmetry_space_group_name_H-M 'P 1 21/n 1'
_atom_sites_solution_hydrogens geom
_atom_sites_solution_primary direct
_atom_sites_solution_secondary difmap
_audit_creation_method SHELXL-97
_cell_angle_alpha 90.00
_cell_angle_beta 92.106(3)
_cell_angle_gamma 90.00
_cell_formula_units_Z 2
_cell_length_a 10.4725(15)
_cell_length_b 11.1807(16)
_cell_length_c 15.201(2)
_cell_measurement_reflns_used 708
_cell_measurement_temperature 150(2)
_cell_measurement_theta_max 19.94
_cell_measurement_theta_min 2.69
_cell_volume 1778.7(4)
_computing_cell_refinement 'Bruker SMART'
_computing_data_collection 'Bruker SMART'
_computing_data_reduction 'Bruker SHELXTL'
_computing_molecular_graphics 'Bruker SHELXTL'
_computing_publication_material 'Bruker SHELXTL'
_computing_structure_refinement 'SHELXL-97 (Sheldrick, 1997)'
_computing_structure_solution 'SHELXS-97 (Sheldrick, 1990)'
_diffrn_ambient_temperature 150(2)
_diffrn_measured_fraction_theta_full 1.000
_diffrn_measured_fraction_theta_max 1.000
_diffrn_measurement_device_type 'CCD area detector'
_diffrn_measurement_method 'phi and omega scans'
_diffrn_radiation_monochromator graphite
_diffrn_radiation_source 'fine-focus sealed tube'
_diffrn_radiation_type MoK\a
_diffrn_radiation_wavelength 0.71073
_diffrn_reflns_av_R_equivalents 0.0579
_diffrn_reflns_av_sigmaI/netI 0.0697
_diffrn_reflns_limit_h_max 12
_diffrn_reflns_limit_h_min -12
_diffrn_reflns_limit_k_max 13
_diffrn_reflns_limit_k_min -12
_diffrn_reflns_limit_l_max 18
_diffrn_reflns_limit_l_min -18
_diffrn_reflns_number 12187
_diffrn_reflns_theta_full 26.00
_diffrn_reflns_theta_max 26.00
_diffrn_reflns_theta_min 2.26
_exptl_absorpt_coefficient_mu 3.882
_exptl_absorpt_correction_T_max 0.733
_exptl_absorpt_correction_T_min 0.498
_exptl_absorpt_correction_type multi-scan
_exptl_absorpt_process_details '(SADABS; Sheldrick, 2003)'
_exptl_crystal_colour colourless
_exptl_crystal_density_diffrn 1.583
_exptl_crystal_density_method 'not measured'
_exptl_crystal_description plate
_exptl_crystal_F_000 848
_exptl_crystal_size_max 0.18
_exptl_crystal_size_mid 0.12
_exptl_crystal_size_min 0.08
_refine_diff_density_max 1.197
_refine_diff_density_min -0.739
_refine_diff_density_rms 0.113
_refine_ls_extinction_method none
_refine_ls_goodness_of_fit_ref 1.082
_refine_ls_hydrogen_treatment constr
_refine_ls_matrix_type full
_refine_ls_number_parameters 229
_refine_ls_number_reflns 3499
_refine_ls_number_restraints 3
_refine_ls_restrained_S_all 1.083
_refine_ls_R_factor_all 0.0715
_refine_ls_R_factor_gt 0.0470
_refine_ls_shift/su_max 0.004
_refine_ls_shift/su_mean 0.000
_refine_ls_structure_factor_coef Fsqd
_refine_ls_weighting_details 'calc w=1/[\s^2^(Fo^2^)+(0.0254P)^2^] where P=(Fo^2^+2Fc^2^)/3'
_refine_ls_weighting_scheme calc
_refine_ls_wR_factor_gt 0.0827
_refine_ls_wR_factor_ref 0.0892
_reflns_number_gt 2626
_reflns_number_total 3499
_reflns_threshold_expression I>2\s(I)
_cod_data_source_file c0dt00066c.txt
_cod_data_source_block 05076
_cod_depositor_comments
;
The following automatic conversions were performed:

'_symmetry_cell_setting' value 'Monoclinic' changed to 'monoclinic'
according to /home/saulius/struct/CIF-dictionaries/cif_core.dic
dictionary named 'cif_core.dic' version 2.4.2 from 2011-04-26.

Automatic conversion script
Id: cif_fix_values 1891 2012-01-12 08:04:46Z andrius 
;
_cod_original_sg_symbol_H-M 'P 21/n'
_cod_database_code 7025946

loop_
_symmetry_equiv_pos_as_xyz
'x, y, z'
'-x+1/2, y+1/2, -z+1/2'
'-x, -y, -z'
'x-1/2, -y-1/2, z-1/2'

loop_
_atom_site_label
_atom_site_type_symbol
_atom_site_fract_x
_atom_site_fract_y
_atom_site_fract_z
_atom_site_U_iso_or_equiv
_atom_site_adp_type
_atom_site_occupancy
_atom_site_symmetry_multiplicity
_atom_site_calc_flag
_atom_site_refinement_flags
_atom_site_disorder_assembly
_atom_site_disorder_group
Ir1 Ir 0.5000 0.5000 0.0000 0.03522(12) Uani 1 2 d SD . .
F1 F 0.375(2) 0.3691(16) 0.030(2) 0.041(4) Uani 0.50 1 d PD A 1
C1 C 0.407(5) 0.373(3) 0.019(4) 0.041(4) Uani 0.50 1 d PD A 2
O1 O 0.3415(9) 0.2943(9) 0.0367(6) 0.044(3) Uani 0.50 1 d PD A 2
P1 P 0.40140(15) 0.61420(16) 0.10658(10) 0.0329(4) Uani 1 1 d . A .
C2 C 0.4663(6) 0.7657(6) 0.1212(4) 0.0330(15) Uani 1 1 d . . .
C3 C 0.3926(6) 0.8649(6) 0.0991(4) 0.0366(15) Uani 1 1 d . A .
H3 H 0.3082 0.8541 0.0755 0.044 Uiso 1 1 calc R . .
C4 C 0.4399(7) 0.9793(6) 0.1108(4) 0.0454(18) Uani 1 1 d . . .
H4 H 0.3880 1.0465 0.0960 0.054 Uiso 1 1 calc R A .
C5 C 0.5625(7) 0.9952(7) 0.1440(4) 0.0531(19) Uani 1 1 d . A .
H5 H 0.5963 1.0735 0.1519 0.064 Uiso 1 1 calc R . .
C6 C 0.6357(7) 0.8975(7) 0.1657(4) 0.0487(19) Uani 1 1 d . . .
H6 H 0.7202 0.9094 0.1890 0.058 Uiso 1 1 calc R A .
C7 C 0.5908(6) 0.7827(7) 0.1548(4) 0.0424(17) Uani 1 1 d . A .
C8 C 0.6774(6) 0.6792(6) 0.1822(4) 0.0502(19) Uani 1 1 d . . .
H8A H 0.6531 0.6493 0.2399 0.075 Uiso 1 1 calc R A .
H8B H 0.7663 0.7066 0.1858 0.075 Uiso 1 1 calc R . .
H8C H 0.6686 0.6148 0.1386 0.075 Uiso 1 1 calc R . .
C9 C 0.2290(6) 0.6267(6) 0.0797(4) 0.0325(15) Uani 1 1 d . . .
C10 C 0.1431(6) 0.5811(6) 0.1389(4) 0.0356(15) Uani 1 1 d . A .
H10 H 0.1740 0.5479 0.1931 0.043 Uiso 1 1 calc R . .
C11 C 0.0132(6) 0.5837(6) 0.1195(4) 0.0399(17) Uani 1 1 d . . .
H11 H -0.0448 0.5522 0.1602 0.048 Uiso 1 1 calc R A .
C12 C -0.0320(7) 0.6319(6) 0.0413(5) 0.0494(19) Uani 1 1 d . A .
H12 H -0.1213 0.6353 0.0282 0.059 Uiso 1 1 calc R . .
C13 C 0.0523(7) 0.6751(6) -0.0176(4) 0.0469(19) Uani 1 1 d . . .
H13 H 0.0199 0.7087 -0.0713 0.056 Uiso 1 1 calc R A .
C14 C 0.1839(6) 0.6714(6) -0.0016(4) 0.0357(15) Uani 1 1 d . A .
C15 C 0.2680(7) 0.7135(7) -0.0724(4) 0.061(2) Uani 1 1 d . . .
H15A H 0.3508 0.7381 -0.0463 0.092 Uiso 1 1 calc R A .
H15B H 0.2277 0.7816 -0.1030 0.092 Uiso 1 1 calc R . .
H15C H 0.2807 0.6484 -0.1144 0.092 Uiso 1 1 calc R . .
C16 C 0.4108(6) 0.5546(6) 0.2192(4) 0.0343(15) Uani 1 1 d . . .
C17 C 0.4650(6) 0.4414(6) 0.2287(4) 0.0392(17) Uani 1 1 d . A .
H17 H 0.4896 0.3989 0.1778 0.047 Uiso 1 1 calc R . .
C18 C 0.4836(6) 0.3896(7) 0.3106(5) 0.0477(19) Uani 1 1 d . . .
H18 H 0.5194 0.3119 0.3166 0.057 Uiso 1 1 calc R A .
C19 C 0.4491(7) 0.4532(7) 0.3833(5) 0.049(2) Uani 1 1 d . A .
H19 H 0.4630 0.4195 0.4402 0.059 Uiso 1 1 calc R . .
C20 C 0.3953(6) 0.5639(7) 0.3751(4) 0.0414(17) Uani 1 1 d . . .
H20 H 0.3707 0.6049 0.4265 0.050 Uiso 1 1 calc R A .
C21 C 0.3757(5) 0.6180(6) 0.2938(4) 0.0341(15) Uani 1 1 d . A .
C22 C 0.3189(6) 0.7406(6) 0.2908(4) 0.0483(19) Uani 1 1 d . . .
H22A H 0.2707 0.7541 0.3440 0.072 Uiso 1 1 calc R A .
H22B H 0.2615 0.7480 0.2388 0.072 Uiso 1 1 calc R . .
H22C H 0.3873 0.8001 0.2879 0.072 Uiso 1 1 calc R . .

loop_
_atom_site_aniso_label
_atom_site_aniso_U_11
_atom_site_aniso_U_22
_atom_site_aniso_U_33
_atom_site_aniso_U_23
_atom_site_aniso_U_13
_atom_site_aniso_U_12
Ir1 0.0387(2) 0.0321(2) 0.0347(2) -0.0003(2) -0.00086(14) -0.0050(2)
F1 0.046(14) 0.039(4) 0.039(9) -0.001(4) 0.017(8) -0.001(5)
C1 0.046(14) 0.039(4) 0.039(9) -0.001(4) 0.017(8) -0.001(5)
O1 0.048(6) 0.044(7) 0.040(6) -0.005(5) 0.017(4) -0.012(5)
P1 0.0365(9) 0.0316(11) 0.0303(9) 0.0015(8) -0.0030(7) 0.0009(8)
C2 0.042(4) 0.021(4) 0.036(4) -0.003(3) 0.000(3) -0.003(3)
C3 0.039(4) 0.033(4) 0.037(4) 0.001(3) 0.000(3) -0.006(3)
C4 0.064(5) 0.024(5) 0.049(4) 0.003(3) 0.007(3) 0.000(3)
C5 0.064(5) 0.040(5) 0.056(4) -0.013(4) 0.013(4) -0.023(5)
C6 0.048(4) 0.048(5) 0.051(4) -0.008(4) 0.000(3) -0.011(4)
C7 0.038(4) 0.049(5) 0.040(4) -0.003(3) -0.001(3) -0.010(4)
C8 0.041(4) 0.054(5) 0.055(5) -0.009(4) -0.016(3) -0.007(4)
C9 0.037(3) 0.028(4) 0.032(3) -0.001(3) -0.009(3) 0.002(3)
C10 0.041(4) 0.028(4) 0.037(4) -0.005(3) -0.007(3) 0.005(3)
C11 0.038(4) 0.031(4) 0.050(4) -0.006(3) -0.007(3) -0.003(3)
C12 0.043(4) 0.035(5) 0.068(5) -0.016(4) -0.021(4) 0.005(4)
C13 0.063(5) 0.034(5) 0.042(4) -0.004(3) -0.021(4) 0.008(4)
C14 0.045(4) 0.028(4) 0.034(4) 0.001(3) -0.005(3) 0.001(3)
C15 0.085(6) 0.053(6) 0.045(4) 0.017(4) -0.018(4) -0.004(4)
C16 0.027(3) 0.040(4) 0.036(4) 0.001(3) -0.005(3) 0.002(3)
C17 0.029(3) 0.042(5) 0.046(4) 0.003(3) -0.001(3) 0.002(3)
C18 0.038(4) 0.042(5) 0.062(5) 0.017(4) -0.012(3) -0.003(3)
C19 0.050(5) 0.056(5) 0.040(4) 0.014(4) -0.015(3) -0.018(4)
C20 0.040(4) 0.048(5) 0.036(4) 0.002(3) -0.004(3) -0.005(4)
C21 0.029(3) 0.038(4) 0.035(4) -0.006(3) -0.005(3) -0.001(3)
C22 0.050(4) 0.054(5) 0.040(4) -0.010(4) -0.004(3) 0.007(4)

loop_
_atom_type_symbol
_atom_type_description
_atom_type_scat_dispersion_real
_atom_type_scat_dispersion_imag
_atom_type_scat_source
C C 0.0033 0.0016 'International Tables Vol C Tables 4.2.6.8 and 6.1.1.4'
H H 0.0000 0.0000 'International Tables Vol C Tables 4.2.6.8 and 6.1.1.4'
O O 0.0106 0.0060 'International Tables Vol C Tables 4.2.6.8 and 6.1.1.4'
F F 0.0171 0.0103 'International Tables Vol C Tables 4.2.6.8 and 6.1.1.4'
P P 0.1023 0.0942 'International Tables Vol C Tables 4.2.6.8 and 6.1.1.4'
Ir Ir -1.4442 7.9887 'International Tables Vol C Tables 4.2.6.8 and 6.1.1.4'

loop_
_geom_angle_atom_site_label_1
_geom_angle_atom_site_label_2
_geom_angle_atom_site_label_3
_geom_angle
_geom_angle_site_symmetry_1
_geom_angle_site_symmetry_3
C1 Ir1 C1 180(4) . 3_665
C1 Ir1 F1 8(2) . .
C1 Ir1 F1 172(2) 3_665 .
C1 Ir1 F1 172(2) . 3_665
C1 Ir1 F1 8(2) 3_665 3_665
F1 Ir1 F1 180.0(7) . 3_665
C1 Ir1 P1 86.4(16) . 3_665
C1 Ir1 P1 93.6(17) 3_665 3_665
F1 Ir1 P1 93.9(6) . 3_665
F1 Ir1 P1 86.1(6) 3_665 3_665
C1 Ir1 P1 93.6(16) . .
C1 Ir1 P1 86.4(17) 3_665 .
F1 Ir1 P1 86.1(6) . .
F1 Ir1 P1 93.9(6) 3_665 .
P1 Ir1 P1 180.0 3_665 .
O1 C1 Ir1 175(4) . .
C2 P1 C16 102.4(3) . .
C2 P1 C9 108.2(3) . .
C16 P1 C9 104.7(3) . .
C2 P1 Ir1 114.7(2) . .
C16 P1 Ir1 116.0(2) . .
C9 P1 Ir1 110.02(19) . .
C3 C2 C7 118.9(6) . .
C3 C2 P1 120.6(5) . .
C7 C2 P1 120.4(5) . .
C4 C3 C2 121.1(6) . .
C4 C3 H3 119.4 . .
C2 C3 H3 119.4 . .
C5 C4 C3 119.5(7) . .
C5 C4 H4 120.2 . .
C3 C4 H4 120.2 . .
C6 C5 C4 119.5(7) . .
C6 C5 H5 120.2 . .
C4 C5 H5 120.2 . .
C5 C6 C7 122.0(7) . .
C5 C6 H6 119.0 . .
C7 C6 H6 119.0 . .
C6 C7 C2 118.8(7) . .
C6 C7 C8 118.7(6) . .
C2 C7 C8 122.5(6) . .
C7 C8 H8A 109.5 . .
C7 C8 H8B 109.5 . .
H8A C8 H8B 109.5 . .
C7 C8 H8C 109.5 . .
H8A C8 H8C 109.5 . .
H8B C8 H8C 109.5 . .
C10 C9 C14 119.7(6) . .
C10 C9 P1 118.7(4) . .
C14 C9 P1 121.3(5) . .
C11 C10 C9 120.6(6) . .
C11 C10 H10 119.7 . .
C9 C10 H10 119.7 . .
C12 C11 C10 119.9(6) . .
C12 C11 H11 120.0 . .
C10 C11 H11 120.0 . .
C13 C12 C11 119.7(6) . .
C13 C12 H12 120.1 . .
C11 C12 H12 120.1 . .
C12 C13 C14 122.2(6) . .
C12 C13 H13 118.9 . .
C14 C13 H13 118.9 . .
C13 C14 C9 117.8(6) . .
C13 C14 C15 118.1(6) . .
C9 C14 C15 124.1(6) . .
C14 C15 H15A 109.5 . .
C14 C15 H15B 109.5 . .
H15A C15 H15B 109.5 . .
C14 C15 H15C 109.5 . .
H15A C15 H15C 109.5 . .
H15B C15 H15C 109.5 . .
C17 C16 C21 119.7(6) . .
C17 C16 P1 115.7(5) . .
C21 C16 P1 124.4(5) . .
C18 C17 C16 121.1(7) . .
C18 C17 H17 119.4 . .
C16 C17 H17 119.4 . .
C19 C18 C17 118.5(7) . .
C19 C18 H18 120.8 . .
C17 C18 H18 120.8 . .
C20 C19 C18 121.1(7) . .
C20 C19 H19 119.5 . .
C18 C19 H19 119.5 . .
C19 C20 C21 121.7(7) . .
C19 C20 H20 119.1 . .
C21 C20 H20 119.1 . .
C20 C21 C16 117.8(6) . .
C20 C21 C22 118.3(6) . .
C16 C21 C22 123.9(6) . .
C21 C22 H22A 109.5 . .
C21 C22 H22B 109.5 . .
H22A C22 H22B 109.5 . .
C21 C22 H22C 109.5 . .
H22A C22 H22C 109.5 . .
H22B C22 H22C 109.5 . .

loop_
_geom_bond_atom_site_label_1
_geom_bond_atom_site_label_2
_geom_bond_distance
_geom_bond_site_symmetry_2
Ir1 C1 1.749(15) .
Ir1 C1 1.749(15) 3_665
Ir1 F1 2.028(9) .
Ir1 F1 2.028(9) 3_665
Ir1 P1 2.3334(17) 3_665
Ir1 P1 2.3334(17) .
C1 O1 1.156(15) .
P1 C2 1.835(6) .
P1 C16 1.836(6) .
P1 C9 1.841(6) .
C2 C3 1.386(8) .
C2 C7 1.396(8) .
C3 C4 1.380(8) .
C3 H3 0.9500 .
C4 C5 1.375(9) .
C4 H4 0.9500 .
C5 C6 1.367(10) .
C5 H5 0.9500 .
C6 C7 1.376(9) .
C6 H6 0.9500 .
C7 C8 1.519(9) .
C8 H8A 0.9800 .
C8 H8B 0.9800 .
C8 H8C 0.9800 .
C9 C10 1.393(8) .
C9 C14 1.399(8) .
C10 C11 1.382(8) .
C10 H10 0.9500 .
C11 C12 1.372(9) .
C11 H11 0.9500 .
C12 C13 1.369(9) .
C12 H12 0.9500 .
C13 C14 1.392(9) .
C13 H13 0.9500 .
C14 C15 1.492(8) .
C15 H15A 0.9800 .
C15 H15B 0.9800 .
C15 H15C 0.9800 .
C16 C17 1.393(9) .
C16 C21 1.398(8) .
C17 C18 1.381(8) .
C17 H17 0.9500 .
C18 C19 1.373(9) .
C18 H18 0.9500 .
C19 C20 1.363(9) .
C19 H19 0.9500 .
C20 C21 1.385(8) .
C20 H20 0.9500 .
C21 C22 1.494(8) .
C22 H22A 0.9800 .
C22 H22B 0.9800 .
C22 H22C 0.9800 .

loop_
_geom_torsion_atom_site_label_1
_geom_torsion_atom_site_label_2
_geom_torsion_atom_site_label_3
_geom_torsion_atom_site_label_4
_geom_torsion
_geom_torsion_site_symmetry_1
C1 Ir1 P1 C2 178(3) .
C1 Ir1 P1 C2 -2(3) 3_665
F1 Ir1 P1 C2 -179.4(10) .
F1 Ir1 P1 C2 0.6(10) 3_665
C1 Ir1 P1 C16 59(3) .
C1 Ir1 P1 C16 -121(3) 3_665
F1 Ir1 P1 C16 61.4(10) .
F1 Ir1 P1 C16 -118.6(10) 3_665
C1 Ir1 P1 C9 -60(3) .
C1 Ir1 P1 C9 120(3) 3_665
F1 Ir1 P1 C9 -57.1(10) .
F1 Ir1 P1 C9 122.9(10) 3_665
C16 P1 C2 C3 -119.8(5) .
C9 P1 C2 C3 -9.6(6) .
Ir1 P1 C2 C3 113.6(5) .
C16 P1 C2 C7 60.3(5) .
C9 P1 C2 C7 170.5(5) .
Ir1 P1 C2 C7 -66.3(5) .
C7 C2 C3 C4 -0.8(9) .
P1 C2 C3 C4 179.3(5) .
C2 C3 C4 C5 0.7(10) .
C3 C4 C5 C6 -0.5(10) .
C4 C5 C6 C7 0.4(10) .
C5 C6 C7 C2 -0.5(10) .
C5 C6 C7 C8 -178.8(6) .
C3 C2 C7 C6 0.7(9) .
P1 C2 C7 C6 -179.4(5) .
C3 C2 C7 C8 178.9(6) .
P1 C2 C7 C8 -1.1(8) .
C2 P1 C9 C10 -115.2(5) .
C16 P1 C9 C10 -6.5(6) .
Ir1 P1 C9 C10 118.8(5) .
C2 P1 C9 C14 70.3(6) .
C16 P1 C9 C14 179.0(5) .
Ir1 P1 C9 C14 -55.7(6) .
C14 C9 C10 C11 -2.5(9) .
P1 C9 C10 C11 -177.1(5) .
C9 C10 C11 C12 -0.2(10) .
C10 C11 C12 C13 1.2(10) .
C11 C12 C13 C14 0.4(10) .
C12 C13 C14 C9 -3.0(10) .
C12 C13 C14 C15 176.1(6) .
C10 C9 C14 C13 4.0(9) .
P1 C9 C14 C13 178.4(5) .
C10 C9 C14 C15 -175.1(6) .
P1 C9 C14 C15 -0.7(9) .
C2 P1 C16 C17 -131.7(5) .
C9 P1 C16 C17 115.4(5) .
Ir1 P1 C16 C17 -6.0(5) .
C2 P1 C16 C21 43.9(6) .
C9 P1 C16 C21 -69.0(6) .
Ir1 P1 C16 C21 169.6(4) .
C21 C16 C17 C18 0.7(9) .
P1 C16 C17 C18 176.5(5) .
C16 C17 C18 C19 -1.0(9) .
C17 C18 C19 C20 1.3(10) .
C18 C19 C20 C21 -1.5(10) .
C19 C20 C21 C16 1.1(9) .
C19 C20 C21 C22 -178.6(6) .
C17 C16 C21 C20 -0.8(9) .
P1 C16 C21 C20 -176.2(5) .
C17 C16 C21 C22 179.0(6) .
P1 C16 C21 C22 3.6(9) .
